data_4511302
loop_
_publ_author_name
'Tilborg, Ana\"elle'
'Springuel, G\'eraldine'
'Norberg, Bernadette'
'Wouters, Johan'
'Leyssens, Tom'

_publ_section_title
;
 How Cocrystallization Affects Solid-State Tautomerism: Stanozolol Case
 Study
;
_journal_issue 7
_journal_name_full 'Crystal Growth &amp; Design'
_journal_page_first 3408
_journal_paper_doi 10.1021/cg500358h
_journal_volume 14
_journal_year 2014
_chemical_absolute_configuration rm
_chemical_formula_moiety 'C21 H32 N2 O, C11 H8 O3'
_chemical_formula_sum 'C32 H40 N2 O4'
_chemical_formula_weight 516.66
_chemical_name_common
;
 Stanozolol / 6-hydroxy-2-naphthoic acid
;
_chemical_name_systematic
;
 1S,10aS,12aS)-1,10a,12a-trimethyl-
1,2,3,3a,3b,4,5,5a,6,7,10,10a,10b,11,12,12a-
hexadecahydrocyclopenta[5,6]naphtho[1,2-f]indazol-1-ol 
6-hydroxy-2-naphthoic acid
;
_space_group_IT_number 1
_symmetry_cell_setting triclinic
_symmetry_space_group_name_Hall 'P 1'
_symmetry_space_group_name_H-M 'P 1'
_atom_sites_solution_hydrogens geom
_atom_sites_solution_primary direct
_atom_sites_solution_secondary difmap
_audit_creation_method SHELXL-97
_audit_update_record
;
2014-02-26 # Formatted by publCIF
;
_cell_angle_alpha 83.337(6)
_cell_angle_beta 86.973(6)
_cell_angle_gamma 75.431(7)
_cell_formula_units_Z 1
_cell_length_a 7.9530(6)
_cell_length_b 8.6403(7)
_cell_length_c 10.4582(7)
_cell_measurement_reflns_used 4036
_cell_measurement_temperature 293(2)
_cell_measurement_theta_max 25.7010
_cell_measurement_theta_min 3.8710
_cell_volume 690.63(9)
_computing_cell_refinement
;
CrysAlisPro, Agilent Technologies,
Version 1.171.36.28 (release 01-02-2013 CrysAlis171 .NET)
(compiled Feb  1 2013,16:14:44)
;
_computing_data_collection
;
CrysAlisPro, Agilent Technologies,
Version 1.171.36.28 (release 01-02-2013 CrysAlis171 .NET)
(compiled Feb  1 2013,16:14:44)
;
_computing_data_reduction
;
CrysAlisPro, Agilent Technologies,
Version 1.171.36.28 (release 01-02-2013 CrysAlis171 .NET)
(compiled Feb  1 2013,16:14:44)
;
_computing_structure_refinement 'SHELXL-97 (Sheldrick, 1997)'
_diffrn_ambient_temperature 293(2)
_diffrn_detector_area_resol_mean 5.1856
_diffrn_measured_fraction_theta_full 0.962
_diffrn_measured_fraction_theta_max 0.962
_diffrn_measurement_device_type 'Xcalibur, Ruby, Gemini ultra'
_diffrn_measurement_method '\w scans'
_diffrn_radiation_monochromator graphite
_diffrn_radiation_source 'fine-focus sealed tube'
_diffrn_radiation_type MoK\a
_diffrn_radiation_wavelength 0.71073
_diffrn_reflns_av_R_equivalents 0.0323
_diffrn_reflns_av_sigmaI/netI 0.0426
_diffrn_reflns_limit_h_max 9
_diffrn_reflns_limit_h_min -9
_diffrn_reflns_limit_k_max 10
_diffrn_reflns_limit_k_min -10
_diffrn_reflns_limit_l_max 12
_diffrn_reflns_limit_l_min -12
_diffrn_reflns_number 8869
_diffrn_reflns_theta_full 25.00
_diffrn_reflns_theta_max 25.02
_diffrn_reflns_theta_min 3.26
_exptl_absorpt_coefficient_mu 0.081
_exptl_absorpt_correction_T_max 0.994
_exptl_absorpt_correction_T_min 0.983
_exptl_absorpt_correction_type multi-scan
_exptl_absorpt_process_details
;
CrysAlisPro, Agilent Technologies,
Version 1.171.36.28 (release 01-02-2013 CrysAlis171 .NET)
(compiled Feb  1 2013,16:14:44)
Empirical absorption correction using spherical harmonics,
 implemented in SCALE3 ABSPACK scaling algorithm.
;
_exptl_crystal_colour colourless
_exptl_crystal_density_diffrn 1.242
_exptl_crystal_density_method 'not measured'
_exptl_crystal_description block
_exptl_crystal_F_000 278
_exptl_crystal_size_max 0.53
_exptl_crystal_size_mid 0.18
_exptl_crystal_size_min 0.08
_refine_diff_density_max 0.221
_refine_diff_density_min -0.176
_refine_diff_density_rms 0.031
_refine_ls_abs_structure_details 'Flack H D (1983), Acta Cryst. A39, 876-881'
_refine_ls_abs_structure_Flack 0.3(13)
_refine_ls_extinction_method none
_refine_ls_goodness_of_fit_ref 1.032
_refine_ls_hydrogen_treatment mixed
_refine_ls_matrix_type full
_refine_ls_number_parameters 362
_refine_ls_number_reflns 4457
_refine_ls_number_restraints 4
_refine_ls_restrained_S_all 1.032
_refine_ls_R_factor_all 0.0537
_refine_ls_R_factor_gt 0.0465
_refine_ls_shift/su_max 0.000
_refine_ls_shift/su_mean 0.000
_refine_ls_structure_factor_coef Fsqd
_refine_ls_weighting_details 'calc w=1/[\s^2^(Fo^2^)+(0.0510P)^2^+0.0769P] where P=(Fo^2^+2Fc^2^)/3'
_refine_ls_weighting_scheme calc
_refine_ls_wR_factor_gt 0.1025
_refine_ls_wR_factor_ref 0.1073
_reflns_number_gt 3966
_reflns_number_total 4457
_reflns_threshold_expression >2sigma(I)
_cod_data_source_file cg500358h_si_005.cif
_cod_data_source_block shelxl
_cod_depositor_comments 'Adding full bibliography for 4511300--4511302.cif.'
_cod_original_cell_volume 690.64(9)
_cod_original_sg_symbol_H-M P1
_cod_database_code 4511302

loop_
_symmetry_equiv_pos_as_xyz
'x, y, z'

loop_
_atom_site_label
_atom_site_type_symbol
_atom_site_fract_x
_atom_site_fract_y
_atom_site_fract_z
_atom_site_U_iso_or_equiv
_atom_site_adp_type
_atom_site_occupancy
_atom_site_symmetry_multiplicity
_atom_site_calc_flag
_atom_site_refinement_flags
C1 C 0.8003(4) 0.4040(3) -0.0700(2) 0.0437(6) Uani 1 1 d .
H1 H 0.6965 0.4807 -0.0871 0.052 Uiso 1 1 calc R
C2 C 0.8386(3) 0.3122(3) 0.0482(2) 0.0388(6) Uani 1 1 d .
C3 C 0.7378(3) 0.3010(3) 0.1733(2) 0.0393(6) Uani 1 1 d .
H3A H 0.6196 0.3000 0.1557 0.047 Uiso 1 1 calc R
H3B H 0.7334 0.3950 0.2171 0.047 Uiso 1 1 calc R
C4 C 0.8214(3) 0.1473(3) 0.2623(2) 0.0330(6) Uani 1 1 d .
C5 C 0.7444(3) 0.1640(3) 0.4011(2) 0.0329(5) Uani 1 1 d .
H5 H 0.7631 0.2649 0.4244 0.039 Uiso 1 1 calc R
C6 C 0.5461(3) 0.1836(3) 0.4098(2) 0.0358(6) Uani 1 1 d .
H6A H 0.4905 0.2793 0.3549 0.043 Uiso 1 1 calc R
H6B H 0.5198 0.0921 0.3769 0.043 Uiso 1 1 calc R
C7 C 0.4691(3) 0.1969(3) 0.5461(2) 0.0385(6) Uani 1 1 d .
H7A H 0.4778 0.2976 0.5743 0.046 Uiso 1 1 calc R
H7B H 0.3470 0.1976 0.5458 0.046 Uiso 1 1 calc R
C8 C 0.5629(3) 0.0578(3) 0.6401(2) 0.0330(6) Uani 1 1 d .
C9 C 0.5208(3) 0.0701(3) 0.7853(2) 0.0423(6) Uani 1 1 d .
C10 C 0.6802(4) -0.0495(5) 0.8492(3) 0.0637(9) Uani 1 1 d .
H10A H 0.7089 -0.0103 0.9264 0.076 Uiso 1 1 calc R
H10B H 0.6555 -0.1536 0.8728 0.076 Uiso 1 1 calc R
C11 C 0.8321(4) -0.0640(4) 0.7508(3) 0.0534(8) Uani 1 1 d .
H11A H 0.8705 -0.1728 0.7270 0.064 Uiso 1 1 calc R
H11B H 0.9294 -0.0348 0.7852 0.064 Uiso 1 1 calc R
C12 C 0.7573(3) 0.0549(3) 0.6340(2) 0.0348(6) Uani 1 1 d .
H12 H 0.7649 0.1613 0.6531 0.042 Uiso 1 1 calc R
C13 C 0.8414(3) 0.0315(3) 0.5017(2) 0.0337(6) Uani 1 1 d .
H13 H 0.8323 -0.0728 0.4785 0.040 Uiso 1 1 calc R
C14 C 1.0337(3) 0.0315(4) 0.5000(3) 0.0437(6) Uani 1 1 d .
H14A H 1.0455 0.1325 0.5256 0.052 Uiso 1 1 calc R
H14B H 1.0945 -0.0547 0.5613 0.052 Uiso 1 1 calc R
C15 C 1.1144(3) 0.0091(3) 0.3671(2) 0.0422(6) Uani 1 1 d .
H15A H 1.1132 -0.0969 0.3456 0.051 Uiso 1 1 calc R
H15B H 1.2347 0.0147 0.3675 0.051 Uiso 1 1 calc R
C16 C 1.0191(3) 0.1354(3) 0.2644(2) 0.0373(6) Uani 1 1 d .
H16 H 1.0315 0.2396 0.2853 0.045 Uiso 1 1 calc R
C17 C 1.1101(4) 0.1079(4) 0.1318(3) 0.0499(7) Uani 1 1 d .
H17A H 1.2249 0.1278 0.1312 0.060 Uiso 1 1 calc R
H17B H 1.1231 -0.0026 0.1149 0.060 Uiso 1 1 calc R
C18 C 1.0039(3) 0.2188(3) 0.0309(3) 0.0437(7) Uani 1 1 d .
C19 C 0.7878(4) -0.0007(3) 0.2100(2) 0.0444(6) Uani 1 1 d .
H19A H 0.8382 -0.0955 0.2659 0.067 Uiso 1 1 calc R
H19B H 0.8393 -0.0102 0.1252 0.067 Uiso 1 1 calc R
H19C H 0.6648 0.0109 0.2061 0.067 Uiso 1 1 calc R
C20 C 0.5316(3) -0.1000(3) 0.6047(2) 0.0402(6) Uani 1 1 d .
H20A H 0.5752 -0.1171 0.5188 0.060 Uiso 1 1 calc R
H20B H 0.4093 -0.0940 0.6094 0.060 Uiso 1 1 calc R
H20C H 0.5909 -0.1878 0.6639 0.060 Uiso 1 1 calc R
C21 C 0.4965(4) 0.2358(4) 0.8259(3) 0.0619(9) Uani 1 1 d .
H21A H 0.4786 0.2319 0.9176 0.093 Uiso 1 1 calc R
H21B H 0.3972 0.3072 0.7843 0.093 Uiso 1 1 calc R
H21C H 0.5982 0.2742 0.8016 0.093 Uiso 1 1 calc R
N1 N 0.9301(3) 0.3686(3) -0.1552(2) 0.0500(6) Uani 1 1 d .
N2 N 1.0539(3) 0.2544(3) -0.0917(2) 0.0489(6) Uani 1 1 d .
O1 O 0.3595(2) 0.0299(3) 0.82747(18) 0.0496(5) Uani 1 1 d .
C31 C 0.3038(4) 0.6545(3) -0.0151(2) 0.0462(7) Uani 1 1 d .
C32 C 0.1434(4) 0.6122(4) 0.0032(3) 0.0550(8) Uani 1 1 d .
H32 H 0.0810 0.6043 -0.0675 0.066 Uiso 1 1 calc R
C33 C 0.0805(4) 0.5830(4) 0.1248(3) 0.0542(8) Uani 1 1 d .
H33 H -0.0257 0.5560 0.1366 0.065 Uiso 1 1 calc R
C34 C 0.1719(4) 0.5929(3) 0.2308(3) 0.0423(6) Uani 1 1 d .
C35 C 0.1092(4) 0.5611(3) 0.3603(3) 0.0467(7) Uani 1 1 d .
H35 H 0.0052 0.5301 0.3734 0.056 Uiso 1 1 calc R
C36 C 0.1983(4) 0.5753(3) 0.4639(2) 0.0444(7) Uani 1 1 d .
C37 C 0.3585(4) 0.6185(3) 0.4446(3) 0.0460(7) Uani 1 1 d .
H37 H 0.4201 0.6271 0.5155 0.055 Uiso 1 1 calc R
C38 C 0.4241(4) 0.6476(3) 0.3239(3) 0.0478(7) Uani 1 1 d .
H38 H 0.5302 0.6749 0.3132 0.057 Uiso 1 1 calc R
C39 C 0.3328(4) 0.6367(3) 0.2153(2) 0.0416(6) Uani 1 1 d .
C40 C 0.3972(4) 0.6677(3) 0.0865(3) 0.0475(7) Uani 1 1 d .
H40 H 0.5022 0.6966 0.0726 0.057 Uiso 1 1 calc R
C41 C 0.1334(4) 0.5446(3) 0.5973(3) 0.0457(7) Uani 1 1 d .
O2 O 0.3694(3) 0.6855(3) -0.13739(19) 0.0563(6) Uani 1 1 d .
O3 O 0.0021(3) 0.4777(3) 0.60710(18) 0.0653(6) Uani 1 1 d D
O4 O 0.1966(3) 0.5768(3) 0.68955(19) 0.0639(6) Uani 1 1 d .
H2O H 0.309(5) 0.661(4) -0.190(3) 0.069(11) Uiso 1 1 d .
H3O H -0.031(4) 0.461(4) 0.6818(11) 0.080(12) Uiso 1 1 d D
H2N H 1.152(4) 0.208(4) -0.129(3) 0.050(8) Uiso 1 1 d .
H1O H 0.378(5) -0.072(5) 0.831(4) 0.080(12) Uiso 1 1 d .

loop_
_atom_site_aniso_label
_atom_site_aniso_U_11
_atom_site_aniso_U_22
_atom_site_aniso_U_33
_atom_site_aniso_U_23
_atom_site_aniso_U_13
_atom_site_aniso_U_12
C1 0.0455(15) 0.0497(17) 0.0359(15) -0.0004(12) 0.0051(12) -0.0152(13)
C2 0.0426(15) 0.0419(15) 0.0308(14) 0.0008(11) 0.0074(11) -0.0120(13)
C3 0.0387(15) 0.0429(15) 0.0297(14) 0.0022(12) 0.0060(11) -0.0021(12)
C4 0.0317(13) 0.0381(14) 0.0268(13) 0.0003(10) 0.0054(10) -0.0069(11)
C5 0.0309(13) 0.0344(13) 0.0321(13) 0.0003(10) 0.0018(10) -0.0081(11)
C6 0.0292(13) 0.0428(14) 0.0319(14) 0.0024(11) 0.0022(10) -0.0056(12)
C7 0.0291(13) 0.0472(15) 0.0358(14) -0.0002(12) 0.0035(11) -0.0061(12)
C8 0.0291(13) 0.0414(14) 0.0292(13) -0.0038(11) 0.0042(10) -0.0111(11)
C9 0.0405(15) 0.0549(17) 0.0321(14) -0.0036(12) 0.0057(11) -0.0148(14)
C10 0.0540(19) 0.094(3) 0.0339(16) 0.0028(16) 0.0034(14) -0.0072(18)
C11 0.0425(16) 0.080(2) 0.0338(15) 0.0002(14) -0.0022(12) -0.0098(15)
C12 0.0322(13) 0.0411(14) 0.0310(14) -0.0019(11) -0.0032(11) -0.0090(12)
C13 0.0301(13) 0.0398(14) 0.0315(14) -0.0033(11) 0.0028(10) -0.0103(11)
C14 0.0303(13) 0.0529(17) 0.0442(15) 0.0030(13) -0.0014(11) -0.0070(12)
C15 0.0262(13) 0.0506(16) 0.0454(15) 0.0013(12) 0.0031(11) -0.0051(12)
C16 0.0340(14) 0.0346(14) 0.0418(15) -0.0027(11) 0.0070(11) -0.0080(12)
C17 0.0384(15) 0.0588(18) 0.0458(17) -0.0036(14) 0.0148(12) -0.0038(14)
C18 0.0449(16) 0.0429(16) 0.0407(16) -0.0002(12) 0.0090(12) -0.0099(13)
C19 0.0510(16) 0.0510(16) 0.0329(14) -0.0090(12) 0.0032(12) -0.0148(14)
C20 0.0434(14) 0.0467(16) 0.0324(14) -0.0043(12) 0.0073(11) -0.0165(13)
C21 0.070(2) 0.075(2) 0.0512(18) -0.0293(16) 0.0216(15) -0.0315(18)
N1 0.0582(15) 0.0565(15) 0.0349(13) 0.0018(11) 0.0094(12) -0.0184(14)
N2 0.0484(15) 0.0594(16) 0.0362(13) -0.0013(12) 0.0189(12) -0.0139(13)
O1 0.0503(12) 0.0516(13) 0.0459(11) -0.0058(10) 0.0196(9) -0.0147(10)
C31 0.0661(19) 0.0373(15) 0.0311(15) 0.0004(12) 0.0119(13) -0.0096(14)
C32 0.074(2) 0.0595(19) 0.0351(16) 0.0000(14) 0.0050(14) -0.0269(17)
C33 0.0640(19) 0.062(2) 0.0427(17) -0.0056(14) 0.0030(14) -0.0270(16)
C34 0.0559(17) 0.0348(14) 0.0379(15) -0.0037(12) 0.0067(12) -0.0159(13)
C35 0.0594(18) 0.0393(16) 0.0423(16) -0.0021(13) 0.0044(14) -0.0162(14)
C36 0.0656(19) 0.0362(15) 0.0295(15) -0.0023(11) 0.0029(13) -0.0105(14)
C37 0.0556(17) 0.0413(16) 0.0385(16) -0.0050(13) -0.0015(13) -0.0067(14)
C38 0.0455(16) 0.0494(17) 0.0473(17) -0.0051(14) 0.0018(13) -0.0102(14)
C39 0.0490(16) 0.0308(13) 0.0403(15) -0.0012(12) -0.0045(12) -0.0018(13)
C40 0.0557(17) 0.0452(16) 0.0379(16) -0.0032(12) 0.0098(13) -0.0087(14)
C41 0.0621(19) 0.0387(15) 0.0332(16) 0.0011(12) 0.0070(13) -0.0106(15)
O2 0.0793(15) 0.0664(14) 0.0271(11) -0.0030(9) 0.0124(10) -0.0291(12)
O3 0.0867(16) 0.0836(16) 0.0311(12) -0.0026(11) 0.0102(11) -0.0351(14)
O4 0.0877(16) 0.0765(15) 0.0308(11) -0.0101(10) 0.0064(10) -0.0259(13)

loop_
_atom_type_symbol
_atom_type_description
_atom_type_scat_dispersion_real
_atom_type_scat_dispersion_imag
_atom_type_scat_source
C C 0.0033 0.0016 'International Tables Vol C Tables 4.2.6.8 and 6.1.1.4'
H H 0.0000 0.0000 'International Tables Vol C Tables 4.2.6.8 and 6.1.1.4'
N N 0.0061 0.0033 'International Tables Vol C Tables 4.2.6.8 and 6.1.1.4'
O O 0.0106 0.0060 'International Tables Vol C Tables 4.2.6.8 and 6.1.1.4'

loop_
_geom_angle_atom_site_label_1
_geom_angle_atom_site_label_2
_geom_angle_atom_site_label_3
_geom_angle
N1 C1 C2 111.7(2)
N1 C1 H1 124.2
C2 C1 H1 124.2
C18 C2 C1 104.5(2)
C18 C2 C3 122.2(2)
C1 C2 C3 133.3(2)
C2 C3 C4 111.6(2)
C2 C3 H3A 109.3
C4 C3 H3A 109.3
C2 C3 H3B 109.3
C4 C3 H3B 109.3
H3A C3 H3B 108.0
C19 C4 C16 110.7(2)
C19 C4 C3 109.6(2)
C16 C4 C3 107.50(19)
C19 C4 C5 111.01(19)
C16 C4 C5 108.64(19)
C3 C4 C5 109.23(19)
C13 C5 C6 112.37(18)
C13 C5 C4 113.20(19)
C6 C5 C4 113.22(19)
C13 C5 H5 105.7
C6 C5 H5 105.7
C4 C5 H5 105.7
C7 C6 C5 113.8(2)
C7 C6 H6A 108.8
C5 C6 H6A 108.8
C7 C6 H6B 108.8
C5 C6 H6B 108.8
H6A C6 H6B 107.7
C8 C7 C6 111.5(2)
C8 C7 H7A 109.3
C6 C7 H7A 109.3
C8 C7 H7B 109.3
C6 C7 H7B 109.3
H7A C7 H7B 108.0
C7 C8 C20 109.4(2)
C7 C8 C12 108.22(18)
C20 C8 C12 111.7(2)
C7 C8 C9 117.2(2)
C20 C8 C9 108.98(19)
C12 C8 C9 101.00(19)
O1 C9 C21 102.9(2)
O1 C9 C10 112.2(2)
C21 C9 C10 111.5(3)
O1 C9 C8 113.5(2)
C21 C9 C8 114.6(2)
C10 C9 C8 102.5(2)
C11 C10 C9 107.3(2)
C11 C10 H10A 110.3
C9 C10 H10A 110.3
C11 C10 H10B 110.3
C9 C10 H10B 110.3
H10A C10 H10B 108.5
C10 C11 C12 104.4(2)
C10 C11 H11A 110.9
C12 C11 H11A 110.9
C10 C11 H11B 110.9
C12 C11 H11B 110.9
H11A C11 H11B 108.9
C13 C12 C8 113.61(19)
C13 C12 C11 119.5(2)
C8 C12 C11 103.82(19)
C13 C12 H12 106.4
C8 C12 H12 106.4
C11 C12 H12 106.4
C12 C13 C14 111.72(19)
C12 C13 C5 110.0(2)
C14 C13 C5 110.04(19)
C12 C13 H13 108.3
C14 C13 H13 108.3
C5 C13 H13 108.3
C15 C14 C13 110.8(2)
C15 C14 H14A 109.5
C13 C14 H14A 109.5
C15 C14 H14B 109.5
C13 C14 H14B 109.5
H14A C14 H14B 108.1
C14 C15 C16 112.3(2)
C14 C15 H15A 109.1
C16 C15 H15A 109.1
C14 C15 H15B 109.1
C16 C15 H15B 109.1
H15A C15 H15B 107.9
C15 C16 C17 109.7(2)
C15 C16 C4 113.78(19)
C17 C16 C4 112.6(2)
C15 C16 H16 106.8
C17 C16 H16 106.8
C4 C16 H16 106.8
C18 C17 C16 109.0(2)
C18 C17 H17A 109.9
C16 C17 H17A 109.9
C18 C17 H17B 109.9
C16 C17 H17B 109.9
H17A C17 H17B 108.3
N2 C18 C2 107.2(2)
N2 C18 C17 126.8(2)
C2 C18 C17 125.8(2)
C4 C19 H19A 109.5
C4 C19 H19B 109.5
H19A C19 H19B 109.5
C4 C19 H19C 109.5
H19A C19 H19C 109.5
H19B C19 H19C 109.5
C8 C20 H20A 109.5
C8 C20 H20B 109.5
H20A C20 H20B 109.5
C8 C20 H20C 109.5
H20A C20 H20C 109.5
H20B C20 H20C 109.5
C9 C21 H21A 109.5
C9 C21 H21B 109.5
H21A C21 H21B 109.5
C9 C21 H21C 109.5
H21A C21 H21C 109.5
H21B C21 H21C 109.5
C1 N1 N2 105.0(2)
N1 N2 C18 111.6(2)
N1 N2 H2N 122.2(19)
C18 N2 H2N 126.1(19)
C9 O1 H1O 107(2)
C40 C31 O2 118.1(3)
C40 C31 C32 121.3(2)
O2 C31 C32 120.6(3)
C33 C32 C31 119.7(3)
C33 C32 H32 120.2
C31 C32 H32 120.2
C32 C33 C34 121.0(3)
C32 C33 H33 119.5
C34 C33 H33 119.5
C33 C34 C39 120.5(2)
C33 C34 C35 122.1(3)
C39 C34 C35 117.4(2)
C36 C35 C34 121.5(3)
C36 C35 H35 119.3
C34 C35 H35 119.2
C35 C36 C37 119.5(2)
C35 C36 C41 121.8(3)
C37 C36 C41 118.8(2)
C38 C37 C36 121.1(3)
C38 C37 H37 119.5
C36 C37 H37 119.5
C37 C38 C39 120.5(3)
C37 C38 H38 119.7
C39 C38 H38 119.7
C38 C39 C34 120.1(2)
C38 C39 C40 122.1(3)
C34 C39 C40 117.8(2)
C31 C40 C39 119.6(3)
C31 C40 H40 120.2
C39 C40 H40 120.2
O4 C41 O3 122.5(2)
O4 C41 C36 123.0(3)
O3 C41 C36 114.5(3)
C31 O2 H2O 109(3)
C41 O3 H3O 113(3)

loop_
_geom_bond_atom_site_label_1
_geom_bond_atom_site_label_2
_geom_bond_distance
C1 N1 1.327(3)
C1 C2 1.393(3)
C1 H1 0.9300
C2 C18 1.374(4)
C2 C3 1.504(3)
C3 C4 1.551(3)
C3 H3A 0.9700
C3 H3B 0.9700
C4 C19 1.535(4)
C4 C16 1.551(3)
C4 C5 1.554(3)
C5 C13 1.541(3)
C5 C6 1.542(3)
C5 H5 0.9800
C6 C7 1.527(3)
C6 H6A 0.9700
C6 H6B 0.9700
C7 C8 1.523(3)
C7 H7A 0.9700
C7 H7B 0.9700
C8 C20 1.535(4)
C8 C12 1.537(3)
C8 C9 1.548(3)
C9 O1 1.445(3)
C9 C21 1.504(4)
C9 C10 1.547(4)
C10 C11 1.535(4)
C10 H10A 0.9700
C10 H10B 0.9700
C11 C12 1.542(4)
C11 H11A 0.9700
C11 H11B 0.9700
C12 C13 1.518(3)
C12 H12 0.9800
C13 C14 1.529(3)
C13 H13 0.9800
C14 C15 1.512(4)
C14 H14A 0.9700
C14 H14B 0.9700
C15 C16 1.522(3)
C15 H15A 0.9700
C15 H15B 0.9700
C16 C17 1.545(3)
C16 H16 0.9800
C17 C18 1.482(4)
C17 H17A 0.9700
C17 H17B 0.9700
C18 N2 1.347(3)
C19 H19A 0.9600
C19 H19B 0.9600
C19 H19C 0.9600
C20 H20A 0.9600
C20 H20B 0.9600
C20 H20C 0.9600
C21 H21A 0.9600
C21 H21B 0.9600
C21 H21C 0.9600
N1 N2 1.346(3)
N2 H2N 0.88(3)
O1 H1O 0.85(4)
C31 C40 1.359(4)
C31 O2 1.378(3)
C31 C32 1.411(4)
C32 C33 1.361(4)
C32 H32 0.9300
C33 C34 1.380(4)
C33 H33 0.9300
C34 C39 1.419(4)
C34 C35 1.439(4)
C35 C36 1.359(4)
C35 H35 0.9300
C36 C37 1.414(4)
C36 C41 1.480(4)
C37 C38 1.361(4)
C37 H37 0.9300
C38 C39 1.405(4)
C38 H38 0.9300
C39 C40 1.436(4)
C40 H40 0.9300
C41 O4 1.202(3)
C41 O3 1.309(4)
O2 H2O 0.83(3)
O3 H3O 0.8201(10)

loop_
_geom_torsion_atom_site_label_1
_geom_torsion_atom_site_label_2
_geom_torsion_atom_site_label_3
_geom_torsion_atom_site_label_4
_geom_torsion
N1 C1 C2 C18 1.1(3)
N1 C1 C2 C3 -177.9(3)
C18 C2 C3 C4 -14.5(4)
C1 C2 C3 C4 164.4(3)
C2 C3 C4 C19 -73.2(3)
C2 C3 C4 C16 47.2(3)
C2 C3 C4 C5 164.9(2)
C19 C4 C5 C13 69.1(3)
C16 C4 C5 C13 -52.9(2)
C3 C4 C5 C13 -169.9(2)
C19 C4 C5 C6 -60.3(3)
C16 C4 C5 C6 177.7(2)
C3 C4 C5 C6 60.7(3)
C13 C5 C6 C7 49.1(3)
C4 C5 C6 C7 178.9(2)
C5 C6 C7 C8 -53.1(3)
C6 C7 C8 C20 -65.5(3)
C6 C7 C8 C12 56.5(3)
C6 C7 C8 C9 169.7(2)
C7 C8 C9 O1 79.2(3)
C20 C8 C9 O1 -45.7(3)
C12 C8 C9 O1 -163.5(2)
C7 C8 C9 C21 -38.6(3)
C20 C8 C9 C21 -163.5(2)
C12 C8 C9 C21 78.7(3)
C7 C8 C9 C10 -159.5(2)
C20 C8 C9 C10 75.5(3)
C12 C8 C9 C10 -42.2(3)
O1 C9 C10 C11 146.9(3)
C21 C9 C10 C11 -98.3(3)
C8 C9 C10 C11 24.8(3)
C9 C10 C11 C12 2.6(3)
C7 C8 C12 C13 -60.3(3)
C20 C8 C12 C13 60.3(3)
C9 C8 C12 C13 176.0(2)
C7 C8 C12 C11 168.4(2)
C20 C8 C12 C11 -71.0(2)
C9 C8 C12 C11 44.7(3)
C10 C11 C12 C13 -157.1(2)
C10 C11 C12 C8 -29.3(3)
C8 C12 C13 C14 179.3(2)
C11 C12 C13 C14 -57.6(3)
C8 C12 C13 C5 56.8(3)
C11 C12 C13 C5 179.9(2)
C6 C5 C13 C12 -49.5(3)
C4 C5 C13 C12 -179.3(2)
C6 C5 C13 C14 -173.0(2)
C4 C5 C13 C14 57.2(3)
C12 C13 C14 C15 -179.6(2)
C5 C13 C14 C15 -57.1(3)
C13 C14 C15 C16 56.1(3)
C14 C15 C16 C17 178.8(2)
C14 C15 C16 C4 -54.0(3)
C19 C4 C16 C15 -71.3(3)
C3 C4 C16 C15 168.9(2)
C5 C4 C16 C15 50.8(3)
C19 C4 C16 C17 54.3(3)
C3 C4 C16 C17 -65.4(3)
C5 C4 C16 C17 176.5(2)
C15 C16 C17 C18 173.2(2)
C4 C16 C17 C18 45.3(3)
C1 C2 C18 N2 -1.2(3)
C3 C2 C18 N2 178.0(2)
C1 C2 C18 C17 175.2(3)
C3 C2 C18 C17 -5.6(4)
C16 C17 C18 N2 165.9(3)
C16 C17 C18 C2 -9.7(4)
C2 C1 N1 N2 -0.6(3)
C1 N1 N2 C18 -0.2(3)
C2 C18 N2 N1 0.9(3)
C17 C18 N2 N1 -175.4(3)
C40 C31 C32 C33 -0.3(4)
O2 C31 C32 C33 -179.6(3)
C31 C32 C33 C34 -0.5(5)
C32 C33 C34 C39 1.1(4)
C32 C33 C34 C35 -179.4(3)
C33 C34 C35 C36 -178.3(3)
C39 C34 C35 C36 1.3(4)
C34 C35 C36 C37 -1.6(4)
C34 C35 C36 C41 179.2(2)
C35 C36 C37 C38 0.6(4)
C41 C36 C37 C38 179.9(3)
C36 C37 C38 C39 0.6(4)
C37 C38 C39 C34 -0.9(4)
C37 C38 C39 C40 179.5(3)
C33 C34 C39 C38 179.5(3)
C35 C34 C39 C38 0.0(3)
C33 C34 C39 C40 -0.8(4)
C35 C34 C39 C40 179.6(2)
O2 C31 C40 C39 179.9(2)
C32 C31 C40 C39 0.6(4)
C38 C39 C40 C31 179.7(3)
C34 C39 C40 C31 0.0(4)
C35 C36 C41 O4 -169.7(3)
C37 C36 C41 O4 11.1(4)
C35 C36 C41 O3 11.0(4)
C37 C36 C41 O3 -168.2(2)
